data_1512430
loop_
_publ_author_name
'Xinjiang Caoa'
'Ying Liua'
'Luying Wangb'
'Gang Li'

_publ_section_title
;
 Assembly of five metal-organic frameworks based on
 2-p-methoxyphenyl-1H-imidazole-4,5-dicarboxylate
;
_journal_name_full
;
Inorganica Chimica Acta
;
_journal_page_first 16
_journal_page_last 24
_journal_paper_doi 10.1016/j.ica.2012.05.042
_journal_volume 392
_journal_year 2012
_chemical_formula_moiety 'C22 H16 Mn N4 O5'
_chemical_formula_sum 'C22 H16 Mn N4 O5'
_chemical_formula_weight 471.33
_chemical_name_systematic
;
 ? 
;
_space_group_crystal_system orthorhombic
_space_group_IT_number 61
_space_group_name_Hall '-P 2ac 2ab'
_space_group_name_H-M_alt 'P b c a'
_symmetry_space_group_name_Hall '-P 2ac 2ab'
_symmetry_space_group_name_H-M 'P b c a'
_atom_sites_solution_hydrogens geom
_atom_sites_solution_primary direct
_atom_sites_solution_secondary difmap
_audit_creation_date 2011-07-01
_audit_creation_method
;
  Olex2 1.1
  (compiled 2011.02.15 svn.r1672, GUI svn.r3494)
;
_cell_angle_alpha 90.00
_cell_angle_beta 90.00
_cell_angle_gamma 90.00
_cell_formula_units_Z 8
_cell_length_a 17.5759(5)
_cell_length_b 13.2778(4)
_cell_length_c 18.1001(5)
_cell_measurement_reflns_used 3489
_cell_measurement_temperature 291.15
_cell_measurement_theta_max 29.0895
_cell_measurement_theta_min 2.9474
_cell_volume 4224.0(2)
_computing_cell_refinement
;
CrysAlisPro, Agilent Technologies,
Version 1.171.35.11 (release 16-05-2011 CrysAlis171 .NET)
(compiled May 16 2011,17:55:39)
;
_computing_data_collection
;
CrysAlisPro, Agilent Technologies,
Version 1.171.35.11 (release 16-05-2011 CrysAlis171 .NET)
(compiled May 16 2011,17:55:39)
;
_computing_data_reduction
;
CrysAlisPro, Agilent Technologies,
Version 1.171.35.11 (release 16-05-2011 CrysAlis171 .NET)
(compiled May 16 2011,17:55:39)
;
_computing_molecular_graphics
;
O. V. Dolomanov, L. J. Bourhis, R. J. Gildea, J. A. K. Howard and H. Puschmann,
OLEX2: a complete structure solution, refinement and analysis program.
J. Appl. Cryst. (2009). 42, 339-341.
;
_computing_publication_material
;
O. V. Dolomanov, L. J. Bourhis, R. J. Gildea, J. A. K. Howard and H. Puschmann,
OLEX2: a complete structure solution, refinement and analysis program.
J. Appl. Cryst. (2009). 42, 339-341.
;
_computing_structure_refinement 'SHELXL-97 (Sheldrick, 1997)'
_computing_structure_solution 'A short history of SHELX (Sheldrick, 2007)'
_diffrn_ambient_temperature 291.15
_diffrn_detector_area_resol_mean 16.2312
_diffrn_measured_fraction_theta_full 0.999
_diffrn_measured_fraction_theta_max 0.999
_diffrn_measurement_details
;
  1 omega  -39.00   -4.00   1.0000   42.0000
omega____ theta____ kappa____ phi______ frames
    -      -17.1383  -88.0000   56.0000 35

  2 omega  -50.00  -11.00   1.0000   42.0000
omega____ theta____ kappa____ phi______ frames
    -      -17.1383  -37.0000  -90.0000 39

  3 omega    5.00   89.00   1.0000   42.0000
omega____ theta____ kappa____ phi______ frames
    -       19.7164   77.0000  120.0000 84
;
_diffrn_measurement_device_type 'Xcalibur, Eos, Gemini'
_diffrn_measurement_method '\w scans'
_diffrn_orient_matrix_UB_11 0.0150221000
_diffrn_orient_matrix_UB_12 -0.0456401000
_diffrn_orient_matrix_UB_13 0.0139646000
_diffrn_orient_matrix_UB_21 0.0330993000
_diffrn_orient_matrix_UB_22 0.0067180000
_diffrn_orient_matrix_UB_23 -0.0218861000
_diffrn_orient_matrix_UB_31 0.0174278000
_diffrn_orient_matrix_UB_32 0.0267984000
_diffrn_orient_matrix_UB_33 0.0292072000
_diffrn_radiation_monochromator graphite
_diffrn_radiation_type 'Mo K\a'
_diffrn_radiation_wavelength 0.7107
_diffrn_reflns_av_R_equivalents 0.0402
_diffrn_reflns_av_unetI/netI 0.0501
_diffrn_reflns_limit_h_max 10
_diffrn_reflns_limit_h_min -21
_diffrn_reflns_limit_k_max 15
_diffrn_reflns_limit_k_min -16
_diffrn_reflns_limit_l_max 18
_diffrn_reflns_limit_l_min -22
_diffrn_reflns_number 11622
_diffrn_reflns_theta_full 26.37
_diffrn_reflns_theta_max 26.37
_diffrn_reflns_theta_min 2.96
_diffrn_source 'Enhance (Mo) X-ray Source'
_exptl_absorpt_coefficient_mu 0.667
_exptl_absorpt_correction_T_max 1.00000
_exptl_absorpt_correction_T_min 0.76157
_exptl_absorpt_correction_type multi-scan
_exptl_absorpt_process_details
;
CrysAlisPro, Agilent Technologies,
Version 1.171.35.11 (release 16-05-2011 CrysAlis171 .NET)
(compiled May 16 2011,17:55:39)
Empirical absorption correction using spherical harmonics,
 implemented in SCALE3 ABSPACK scaling algorithm.
;
_exptl_crystal_density_diffrn 1.482
_exptl_crystal_density_method 'not measured'
_exptl_crystal_F_000 1928
_exptl_crystal_size_max 0.20
_exptl_crystal_size_mid 0.18
_exptl_crystal_size_min 0.16
_refine_diff_density_max 0.359
_refine_diff_density_min -0.442
_refine_diff_density_rms 0.058
_refine_ls_extinction_method none
_refine_ls_goodness_of_fit_ref 1.038
_refine_ls_hydrogen_treatment mixed
_refine_ls_matrix_type full
_refine_ls_number_parameters 294
_refine_ls_number_reflns 4318
_refine_ls_number_restraints 1
_refine_ls_restrained_S_all 1.038
_refine_ls_R_factor_all 0.0711
_refine_ls_R_factor_gt 0.0442
_refine_ls_shift/su_max 0.000
_refine_ls_shift/su_mean 0.000
_refine_ls_structure_factor_coef Fsqd
_refine_ls_weighting_details 'calc w=1/[\s^2^(Fo^2^)+(0.0478P)^2^+0.0000P] where P=(Fo^2^+2Fc^2^)/3'
_refine_ls_weighting_scheme calc
_refine_ls_wR_factor_gt 0.0957
_refine_ls_wR_factor_ref 0.1088
_reflns_number_gt 3075
_reflns_number_total 4318
_reflns_threshold_expression >2sigma(I)
_cod_data_source_file ICA-2012-392-16-24-3.cif
_cod_data_source_block cxj52a
_cod_database_code 1512430

loop_
_space_group_symop_id
_space_group_symop_operation_xyz
1 'x, y, z'
2 '-x+1/2, -y, z+1/2'
3 'x+1/2, -y+1/2, -z'
4 '-x, y+1/2, -z+1/2'
5 '-x, -y, -z'
6 'x-1/2, y, -z-1/2'
7 '-x-1/2, y-1/2, z'
8 'x, -y-1/2, z-1/2'

loop_
_atom_site_label
_atom_site_type_symbol
_atom_site_fract_x
_atom_site_fract_y
_atom_site_fract_z
_atom_site_U_iso_or_equiv
_atom_site_adp_type
_atom_site_occupancy
_atom_site_symmetry_multiplicity
_atom_site_calc_flag
_atom_site_refinement_flags
Mn1 Mn 0.24066(2) 0.19639(3) 0.494296(19) 0.03209(13) Uani 1 1 d .
O1 O 0.31711(11) 0.22418(12) 0.39835(9) 0.0427(5) Uani 1 1 d .
O2 O 0.38704(12) 0.34479(13) 0.34635(10) 0.0543(5) Uani 1 1 d .
O3 O 0.40640(13) 0.52797(15) 0.36002(12) 0.0553(6) Uani 1 1 d D
O4 O 0.35737(11) 0.65231(12) 0.42570(10) 0.0445(5) Uani 1 1 d .
O5 O -0.04074(11) 0.51074(16) 0.69720(10) 0.0564(5) Uani 1 1 d .
N1 N 0.23035(11) 0.36298(14) 0.47375(11) 0.0313(5) Uani 1 1 d .
N2 N 0.24910(11) 0.53002(15) 0.48707(10) 0.0321(5) Uani 1 1 d .
N3 N 0.18667(12) 0.20594(15) 0.60676(12) 0.0383(5) Uani 1 1 d .
N4 N 0.33303(12) 0.24108(15) 0.57495(11) 0.0381(5) Uani 1 1 d .
C1 C 0.33361(15) 0.31520(18) 0.38864(14) 0.0371(6) Uani 1 1 d .
C2 C 0.28992(14) 0.39106(16) 0.42991(12) 0.0312(5) Uani 1 1 d .
C3 C 0.30137(14) 0.49345(17) 0.43818(12) 0.0318(5) Uani 1 1 d .
C4 C 0.35760(15) 0.56219(19) 0.40648(14) 0.0372(6) Uani 1 1 d .
C5 C 0.20779(15) 0.44853(16) 0.50705(12) 0.0300(5) Uani 1 1 d .
C6 C 0.08809(16) 0.5274(2) 0.66876(14) 0.0446(7) Uani 1 1 d .
H6 H 0.0936 0.5646 0.7120 0.053 Uiso 1 1 calc R
C7 C 0.14985(15) 0.51157(19) 0.62338(13) 0.0396(6) Uani 1 1 d .
H7 H 0.1968 0.5386 0.6363 0.048 Uiso 1 1 calc R
C8 C 0.14326(14) 0.45603(16) 0.55873(12) 0.0309(5) Uani 1 1 d .
C9 C 0.07326(15) 0.4134(2) 0.54282(15) 0.0448(7) Uani 1 1 d .
H9 H 0.0681 0.3732 0.5010 0.054 Uiso 1 1 calc R
C10 C 0.01070(16) 0.4292(2) 0.58794(14) 0.0484(7) Uani 1 1 d .
H10 H -0.0359 0.4002 0.5762 0.058 Uiso 1 1 calc R
C11 C 0.01778(16) 0.48804(19) 0.65006(14) 0.0403(6) Uani 1 1 d .
C12 C -0.11638(16) 0.5016(3) 0.66981(16) 0.0606(8) Uani 1 1 d .
H12A H -0.1226 0.5447 0.6276 0.091 Uiso 1 1 calc R
H12B H -0.1517 0.5210 0.7076 0.091 Uiso 1 1 calc R
H12C H -0.1257 0.4331 0.6557 0.091 Uiso 1 1 calc R
C13 C 0.11369(17) 0.1846(2) 0.62069(16) 0.0535(8) Uani 1 1 d .
H13 H 0.0844 0.1572 0.5829 0.064 Uiso 1 1 calc R
C14 C 0.07973(18) 0.2012(3) 0.68818(18) 0.0654(9) Uani 1 1 d .
H14 H 0.0287 0.1856 0.6958 0.079 Uiso 1 1 calc R
C15 C 0.1230(2) 0.2410(3) 0.74353(18) 0.0686(10) Uani 1 1 d .
H15 H 0.1017 0.2531 0.7897 0.082 Uiso 1 1 calc R
C16 C 0.19809(19) 0.2631(2) 0.73061(16) 0.0564(8) Uani 1 1 d .
H16 H 0.2280 0.2899 0.7681 0.068 Uiso 1 1 calc R
C17 C 0.22919(15) 0.24526(18) 0.66137(14) 0.0371(6) Uani 1 1 d .
C18 C 0.30958(15) 0.26628(18) 0.64328(14) 0.0390(6) Uani 1 1 d .
C19 C 0.35975(18) 0.3085(3) 0.69338(17) 0.0622(9) Uani 1 1 d .
H19 H 0.3434 0.3249 0.7407 0.075 Uiso 1 1 calc R
C20 C 0.43371(19) 0.3262(3) 0.6730(2) 0.0761(11) Uani 1 1 d .
H20 H 0.4673 0.3563 0.7060 0.091 Uiso 1 1 calc R
C21 C 0.45763(17) 0.2994(3) 0.60392(19) 0.0665(9) Uani 1 1 d .
H21 H 0.5077 0.3097 0.5892 0.080 Uiso 1 1 calc R
C22 C 0.40538(15) 0.2566(2) 0.55672(16) 0.0506(7) Uani 1 1 d .
H22 H 0.4215 0.2377 0.5098 0.061 Uiso 1 1 calc R
H3 H 0.400(3) 0.4666(15) 0.353(2) 0.118(16) Uiso 1 1 d D

loop_
_atom_site_aniso_label
_atom_site_aniso_U_11
_atom_site_aniso_U_22
_atom_site_aniso_U_33
_atom_site_aniso_U_23
_atom_site_aniso_U_13
_atom_site_aniso_U_12
Mn1 0.0399(2) 0.0194(2) 0.0369(2) -0.00258(15) -0.00263(17) -0.00085(17)
O1 0.0593(12) 0.0247(9) 0.0440(10) -0.0063(8) 0.0111(9) 0.0045(9)
O2 0.0672(14) 0.0386(10) 0.0572(12) -0.0083(10) 0.0323(11) 0.0013(10)
O3 0.0618(13) 0.0392(12) 0.0651(13) -0.0103(10) 0.0355(11) -0.0068(11)
O4 0.0478(11) 0.0260(9) 0.0597(12) -0.0041(8) 0.0180(9) -0.0058(9)
O5 0.0479(12) 0.0756(14) 0.0457(11) -0.0128(10) 0.0162(9) 0.0007(12)
N1 0.0404(12) 0.0193(10) 0.0340(10) -0.0008(9) 0.0053(9) 0.0011(9)
N2 0.0389(12) 0.0209(10) 0.0366(12) 0.0001(8) 0.0072(9) -0.0016(9)
N3 0.0368(12) 0.0345(11) 0.0436(12) 0.0025(10) 0.0009(10) -0.0027(10)
N4 0.0371(12) 0.0345(12) 0.0429(13) -0.0038(10) -0.0020(10) -0.0010(10)
C1 0.0471(15) 0.0275(13) 0.0365(14) -0.0049(11) 0.0063(12) 0.0047(13)
C2 0.0376(13) 0.0215(11) 0.0347(13) -0.0005(10) 0.0065(11) 0.0021(11)
C3 0.0369(13) 0.0248(12) 0.0336(13) -0.0018(10) 0.0072(11) 0.0019(12)
C4 0.0385(14) 0.0313(14) 0.0419(14) -0.0004(12) 0.0083(12) -0.0021(12)
C5 0.0372(13) 0.0211(11) 0.0317(13) 0.0012(10) 0.0014(11) 0.0005(11)
C6 0.0535(17) 0.0475(16) 0.0328(14) -0.0078(12) 0.0057(13) 0.0007(15)
C7 0.0418(15) 0.0393(15) 0.0378(14) -0.0041(12) 0.0026(12) -0.0023(13)
C8 0.0402(14) 0.0193(11) 0.0333(13) 0.0010(10) 0.0069(11) 0.0009(11)
C9 0.0477(16) 0.0407(15) 0.0460(15) -0.0161(13) 0.0101(13) -0.0073(14)
C10 0.0409(15) 0.0498(17) 0.0545(17) -0.0124(14) 0.0086(13) -0.0099(15)
C11 0.0479(16) 0.0381(14) 0.0350(14) -0.0015(12) 0.0108(12) 0.0037(14)
C12 0.0428(17) 0.073(2) 0.066(2) -0.0048(18) 0.0153(15) -0.0032(17)
C13 0.0450(16) 0.0589(19) 0.0565(18) 0.0019(15) -0.0002(15) -0.0109(16)
C14 0.0467(18) 0.084(2) 0.066(2) 0.0125(18) 0.0152(17) -0.0084(18)
C15 0.067(2) 0.088(3) 0.0515(19) 0.0009(19) 0.0191(18) 0.005(2)
C16 0.062(2) 0.0631(19) 0.0441(17) -0.0065(15) 0.0046(15) 0.0012(18)
C17 0.0444(15) 0.0306(13) 0.0362(14) -0.0004(12) -0.0022(12) 0.0009(13)
C18 0.0437(15) 0.0324(13) 0.0409(15) -0.0031(12) -0.0057(12) -0.0001(13)
C19 0.058(2) 0.077(2) 0.0515(18) -0.0225(17) -0.0056(16) -0.0076(19)
C20 0.055(2) 0.099(3) 0.075(2) -0.026(2) -0.0155(19) -0.017(2)
C21 0.0361(16) 0.084(2) 0.080(2) -0.010(2) -0.0059(17) -0.0134(18)
C22 0.0375(15) 0.0601(19) 0.0543(17) -0.0056(15) 0.0008(14) -0.0033(15)

loop_
_atom_type_symbol
_atom_type_description
_atom_type_scat_dispersion_real
_atom_type_scat_dispersion_imag
_atom_type_scat_source
C C 0.0033 0.0016 'International Tables Vol C Tables 4.2.6.8 and 6.1.1.4'
H H 0.0000 0.0000 'International Tables Vol C Tables 4.2.6.8 and 6.1.1.4'
O O 0.0106 0.0060 'International Tables Vol C Tables 4.2.6.8 and 6.1.1.4'
N N 0.0061 0.0033 'International Tables Vol C Tables 4.2.6.8 and 6.1.1.4'
Mn Mn 0.3368 0.7283 'International Tables Vol C Tables 4.2.6.8 and 6.1.1.4'

loop_
_geom_angle_atom_site_label_1
_geom_angle_atom_site_label_2
_geom_angle_atom_site_label_3
_geom_angle
_geom_angle_site_symmetry_1
_geom_angle_site_symmetry_3
O1 Mn1 N1 75.92(7) . .
O1 Mn1 N3 162.00(7) . .
O1 Mn1 N4 91.53(7) . .
O4 Mn1 O1 94.38(7) 7_655 .
O4 Mn1 N1 96.02(7) 7_655 .
O4 Mn1 N2 76.46(7) 7_655 7_655
O4 Mn1 N3 101.25(7) 7_655 .
O4 Mn1 N4 174.03(7) 7_655 .
N1 Mn1 N4 84.64(8) . .
N2 Mn1 O1 94.02(7) 7_655 .
N2 Mn1 N1 167.11(7) 7_655 .
N2 Mn1 N3 98.26(7) 7_655 .
N2 Mn1 N4 103.94(7) 7_655 .
N3 Mn1 N1 93.45(7) . .
N3 Mn1 N4 72.78(8) . .
C1 O1 Mn1 114.09(15) . .
C4 O3 H3 111(3) . .
C4 O4 Mn1 114.52(16) . 7_665
C11 O5 C12 117.7(2) . .
C2 N1 Mn1 107.61(15) . .
C5 N1 Mn1 141.21(15) . .
C5 N1 C2 104.81(18) . .
C3 N2 Mn1 109.73(15) . 7_665
C5 N2 Mn1 145.48(16) . 7_665
C5 N2 C3 104.48(19) . .
C13 N3 Mn1 124.27(19) . .
C13 N3 C17 118.5(2) . .
C17 N3 Mn1 116.91(17) . .
C18 N4 Mn1 116.01(17) . .
C22 N4 Mn1 124.53(18) . .
C22 N4 C18 118.8(2) . .
O1 C1 O2 123.5(2) . .
O1 C1 C2 117.9(2) . .
O2 C1 C2 118.6(2) . .
N1 C2 C1 120.6(2) . .
N1 C2 C3 108.5(2) . .
C3 C2 C1 130.7(2) . .
N2 C3 C2 108.8(2) . .
N2 C3 C4 119.2(2) . .
C2 C3 C4 132.0(2) . .
O3 C4 C3 119.2(2) . .
O4 C4 O3 121.6(2) . .
O4 C4 C3 119.2(2) . .
N1 C5 N2 113.4(2) . .
N1 C5 C8 124.6(2) . .
N2 C5 C8 121.9(2) . .
C7 C6 H6 120.0 . .
C7 C6 C11 120.0(2) . .
C11 C6 H6 120.0 . .
C6 C7 H7 119.4 . .
C6 C7 C8 121.2(3) . .
C8 C7 H7 119.4 . .
C7 C8 C5 120.5(2) . .
C9 C8 C5 121.6(2) . .
C9 C8 C7 117.8(2) . .
C8 C9 H9 119.3 . .
C8 C9 C10 121.3(2) . .
C10 C9 H9 119.3 . .
C9 C10 H10 120.1 . .
C11 C10 C9 119.8(3) . .
C11 C10 H10 120.1 . .
O5 C11 C6 115.8(2) . .
O5 C11 C10 124.5(3) . .
C10 C11 C6 119.7(2) . .
O5 C12 H12A 109.5 . .
O5 C12 H12B 109.5 . .
O5 C12 H12C 109.5 . .
H12A C12 H12B 109.5 . .
H12A C12 H12C 109.5 . .
H12B C12 H12C 109.5 . .
N3 C13 H13 118.4 . .
N3 C13 C14 123.3(3) . .
C14 C13 H13 118.4 . .
C13 C14 H14 120.9 . .
C15 C14 C13 118.2(3) . .
C15 C14 H14 120.9 . .
C14 C15 H15 120.2 . .
C14 C15 C16 119.6(3) . .
C16 C15 H15 120.2 . .
C15 C16 H16 120.1 . .
C15 C16 C17 119.8(3) . .
C17 C16 H16 120.1 . .
N3 C17 C16 120.7(3) . .
N3 C17 C18 116.2(2) . .
C16 C17 C18 123.0(3) . .
N4 C18 C17 116.7(2) . .
N4 C18 C19 120.5(3) . .
C19 C18 C17 122.8(3) . .
C18 C19 H19 120.1 . .
C20 C19 C18 119.8(3) . .
C20 C19 H19 120.1 . .
C19 C20 H20 120.2 . .
C21 C20 C19 119.5(3) . .
C21 C20 H20 120.2 . .
C20 C21 H21 121.0 . .
C20 C21 C22 118.0(3) . .
C22 C21 H21 121.0 . .
N4 C22 C21 123.2(3) . .
N4 C22 H22 118.4 . .
C21 C22 H22 118.4 . .

loop_
_geom_bond_atom_site_label_1
_geom_bond_atom_site_label_2
_geom_bond_distance
_geom_bond_site_symmetry_2
Mn1 O1 2.2266(18) .
Mn1 O4 2.2029(17) 7_655
Mn1 N1 2.2503(18) .
Mn1 N2 2.220(2) 7_655
Mn1 N3 2.250(2) .
Mn1 N4 2.262(2) .
O1 C1 1.255(3) .
O2 C1 1.274(3) .
O3 C4 1.284(3) .
O3 H3 0.833(19) .
O4 Mn1 2.2030(17) 7_665
O4 C4 1.246(3) .
O5 C11 1.370(3) .
O5 C12 1.424(3) .
N1 C2 1.366(3) .
N1 C5 1.346(3) .
N2 Mn1 2.220(2) 7_665
N2 C3 1.365(3) .
N2 C5 1.352(3) .
N3 C13 1.338(3) .
N3 C17 1.345(3) .
N4 C18 1.346(3) .
N4 C22 1.330(3) .
C1 C2 1.470(3) .
C2 C3 1.382(3) .
C3 C4 1.463(3) .
C5 C8 1.474(3) .
C6 H6 0.9300 .
C6 C7 1.377(3) .
C6 C11 1.384(4) .
C7 H7 0.9300 .
C7 C8 1.388(3) .
C8 C9 1.385(3) .
C9 H9 0.9300 .
C9 C10 1.386(4) .
C10 H10 0.9300 .
C10 C11 1.374(3) .
C12 H12A 0.9600 .
C12 H12B 0.9600 .
C12 H12C 0.9600 .
C13 H13 0.9300 .
C13 C14 1.377(4) .
C14 H14 0.9300 .
C14 C15 1.364(4) .
C15 H15 0.9300 .
C15 C16 1.372(5) .
C16 H16 0.9300 .
C16 C17 1.388(4) .
C17 C18 1.477(4) .
C18 C19 1.384(4) .
C19 H19 0.9300 .
C19 C20 1.371(4) .
C20 H20 0.9300 .
C20 C21 1.367(5) .
C21 H21 0.9300 .
C21 C22 1.377(4) .
C22 H22 0.9300 .

loop_
_geom_hbond_atom_site_label_D
_geom_hbond_atom_site_label_H
_geom_hbond_atom_site_label_A
_geom_hbond_distance_DH
_geom_hbond_distance_HA
_geom_hbond_distance_DA
_geom_hbond_angle_DHA
O3 H3 O2 0.833(19) 1.637(19) 2.468(3) 175(4)

loop_
_geom_torsion_atom_site_label_1
_geom_torsion_atom_site_label_2
_geom_torsion_atom_site_label_3
_geom_torsion_atom_site_label_4
_geom_torsion
_geom_torsion_site_symmetry_1
Mn1 O1 C1 O2 166.3(2) .
Mn1 O1 C1 C2 -12.2(3) .
Mn1 O4 C4 O3 172.4(2) 7_665
Mn1 O4 C4 C3 -8.2(3) 7_665
Mn1 N1 C2 C1 16.9(3) .
Mn1 N1 C2 C3 -158.50(16) .
Mn1 N1 C5 N2 146.2(2) .
Mn1 N1 C5 C8 -35.6(4) .
Mn1 N2 C3 C2 -175.12(16) 7_665
Mn1 N2 C3 C4 6.3(3) 7_665
Mn1 N2 C5 N1 171.9(2) 7_665
Mn1 N2 C5 C8 -6.4(4) 7_665
Mn1 N3 C13 C14 -172.8(2) .
Mn1 N3 C17 C16 173.7(2) .
Mn1 N3 C17 C18 -7.1(3) .
Mn1 N4 C18 C17 10.2(3) .
Mn1 N4 C18 C19 -170.6(2) .
Mn1 N4 C22 C21 169.0(2) .
O1 Mn1 N1 C2 -16.26(15) .
O1 Mn1 N1 C5 -161.7(3) .
O1 Mn1 N3 C13 151.9(2) .
O1 Mn1 N3 C17 -21.3(3) .
O1 Mn1 N4 C18 160.82(17) .
O1 Mn1 N4 C22 -9.8(2) .
O1 C1 C2 N1 -3.9(4) .
O1 C1 C2 C3 170.3(3) .
O2 C1 C2 N1 177.6(2) .
O2 C1 C2 C3 -8.2(4) .
O4 Mn1 O1 C1 111.01(19) 7_655
O4 Mn1 N1 C2 -109.28(16) 7_655
O4 Mn1 N1 C5 105.3(3) 7_655
O4 Mn1 N3 C13 2.1(2) 7_655
O4 Mn1 N3 C17 -171.03(17) 7_655
O4 Mn1 N4 C18 -11.6(8) 7_655
O4 Mn1 N4 C22 177.8(6) 7_655
N1 Mn1 O1 C1 15.89(18) .
N1 Mn1 N3 C13 98.9(2) .
N1 Mn1 N3 C17 -74.19(18) .
N1 Mn1 N4 C18 85.11(18) .
N1 Mn1 N4 C22 -85.5(2) .
N1 C2 C3 N2 -0.1(3) .
N1 C2 C3 C4 178.3(3) .
N1 C5 C8 C7 136.4(3) .
N1 C5 C8 C9 -47.4(4) .
N2 Mn1 O1 C1 -172.28(19) 7_655
N2 Mn1 N1 C2 -55.7(4) 7_655
N2 Mn1 N1 C5 158.9(3) 7_655
N2 Mn1 N3 C13 -75.6(2) 7_655
N2 Mn1 N3 C17 111.23(18) 7_655
N2 Mn1 N4 C18 -104.66(18) 7_655
N2 Mn1 N4 C22 84.7(2) 7_655
N2 C3 C4 O3 -179.4(2) .
N2 C3 C4 O4 1.1(4) .
N2 C5 C8 C7 -45.5(3) .
N2 C5 C8 C9 130.7(3) .
N3 Mn1 O1 C1 -39.3(3) .
N3 Mn1 N1 C2 149.01(16) .
N3 Mn1 N1 C5 3.6(3) .
N3 Mn1 N4 C18 -10.18(17) .
N3 Mn1 N4 C22 179.2(2) .
N3 C13 C14 C15 -0.3(5) .
N3 C17 C18 N4 -2.1(3) .
N3 C17 C18 C19 178.7(3) .
N4 Mn1 O1 C1 -68.20(19) .
N4 Mn1 N1 C2 76.68(16) .
N4 Mn1 N1 C5 -68.7(3) .
N4 Mn1 N3 C13 -177.7(2) .
N4 Mn1 N3 C17 9.11(17) .
N4 C18 C19 C20 0.9(5) .
C1 C2 C3 N2 -174.8(2) .
C1 C2 C3 C4 3.5(5) .
C2 N1 C5 N2 0.2(3) .
C2 N1 C5 C8 178.5(2) .
C2 C3 C4 O3 2.4(4) .
C2 C3 C4 O4 -177.0(3) .
C3 N2 C5 N1 -0.3(3) .
C3 N2 C5 C8 -178.6(2) .
C5 N1 C2 C1 175.3(2) .
C5 N1 C2 C3 -0.1(3) .
C5 N2 C3 C2 0.2(3) .
C5 N2 C3 C4 -178.4(2) .
C5 C8 C9 C10 -173.4(2) .
C6 C7 C8 C5 173.7(2) .
C6 C7 C8 C9 -2.7(4) .
C7 C6 C11 O5 -177.8(2) .
C7 C6 C11 C10 3.0(4) .
C7 C8 C9 C10 3.0(4) .
C8 C9 C10 C11 -0.3(4) .
C9 C10 C11 O5 178.1(3) .
C9 C10 C11 C6 -2.7(4) .
C11 C6 C7 C8 -0.3(4) .
C12 O5 C11 C6 159.9(3) .
C12 O5 C11 C10 -20.9(4) .
C13 N3 C17 C16 0.1(4) .
C13 N3 C17 C18 179.3(2) .
C13 C14 C15 C16 0.0(5) .
C14 C15 C16 C17 0.4(5) .
C15 C16 C17 N3 -0.4(4) .
C15 C16 C17 C18 -179.5(3) .
C16 C17 C18 N4 177.0(2) .
C16 C17 C18 C19 -2.1(4) .
C17 N3 C13 C14 0.2(4) .
C17 C18 C19 C20 -179.9(3) .
C18 N4 C22 C21 -1.4(4) .
C18 C19 C20 C21 -1.8(6) .
C19 C20 C21 C22 1.0(6) .
C20 C21 C22 N4 0.5(5) .
C22 N4 C18 C17 -178.6(2) .
C22 N4 C18 C19 0.6(4) .
